data_1508612
loop_
_publ_author_name
'Habata, Yoichi'
'Ikeda, Mari'
'Yamada, Sachiko'
'Takahashi, Hiroki'
'Ueno, Sumiko'
'Suzuki, Takatoshi'
'Kuwahara, Shunsuke'

_publ_section_title
;
 Argentivorous molecules: structural evidence for Ag(+)-\p interactions in
 solution.
;
_journal_issue 17
_journal_name_full 'Organic letters'
_journal_page_first 4576
_journal_page_last 4579
_journal_paper_doi 10.1021/ol3019538
_journal_volume 14
_journal_year 2012
_chemical_formula_sum 'C38 H41 Ag Cl3 F7 N4 O3 S'
_chemical_formula_weight 981.03
_chemical_name_systematic
; 
 ? 
;
_space_group_IT_number 2
_symmetry_cell_setting triclinic
_symmetry_space_group_name_Hall '-P 1'
_symmetry_space_group_name_H-M 'P -1'
_atom_sites_solution_hydrogens geom
_atom_sites_solution_primary direct
_atom_sites_solution_secondary difmap
_audit_creation_method SHELXL-97
_cell_angle_alpha 103.865(3)
_cell_angle_beta 96.623(4)
_cell_angle_gamma 93.972(3)
_cell_formula_units_Z 2
_cell_length_a 9.8526(17)
_cell_length_b 10.1866(18)
_cell_length_c 21.140(4)
_cell_measurement_temperature 90
_cell_volume 2035.8(6)
_computing_cell_refinement 'Bruker SMART'
_computing_data_collection 'Bruker SMART'
_computing_data_reduction 'Bruker SAINT'
_computing_molecular_graphics 'Bruker SHELXTL'
_computing_publication_material 'Bruker SHELXTL'
_computing_structure_refinement 'SHELXL-97 (Sheldrick, 1997)'
_computing_structure_solution 'SHELXS-97 (Sheldrick, 1990)'
_diffrn_ambient_temperature 90
_diffrn_detector_area_resol_mean 8.366
_diffrn_measured_fraction_theta_full 0.982
_diffrn_measured_fraction_theta_max 0.982
_diffrn_measurement_device_type 'CCD area detector'
_diffrn_measurement_method 'phi and omega scans'
_diffrn_radiation_monochromator graphite
_diffrn_radiation_source 'fine-focus sealed tube'
_diffrn_radiation_type MoK\a
_diffrn_radiation_wavelength 0.71073
_diffrn_reflns_av_R_equivalents 0.0124
_diffrn_reflns_av_sigmaI/netI 0.0252
_diffrn_reflns_limit_h_max 13
_diffrn_reflns_limit_h_min -13
_diffrn_reflns_limit_k_max 13
_diffrn_reflns_limit_k_min -13
_diffrn_reflns_limit_l_max 12
_diffrn_reflns_limit_l_min -28
_diffrn_reflns_number 15138
_diffrn_reflns_theta_full 28.39
_diffrn_reflns_theta_max 28.39
_diffrn_reflns_theta_min 2.00
_exptl_absorpt_coefficient_mu 0.818
_exptl_absorpt_correction_T_max 0.7452
_exptl_absorpt_correction_T_min 0.5735
_exptl_absorpt_correction_type empirical
_exptl_absorpt_process_details 'SADABS, Sheldrick, 1996'
_exptl_crystal_colour colorless
_exptl_crystal_density_diffrn 1.600
_exptl_crystal_density_method 'not measured'
_exptl_crystal_description block
_exptl_crystal_F_000 996
_exptl_crystal_size_max 0.76
_exptl_crystal_size_mid 0.40
_exptl_crystal_size_min 0.38
_refine_diff_density_max 1.146
_refine_diff_density_min -0.631
_refine_diff_density_rms 0.075
_refine_ls_extinction_method none
_refine_ls_goodness_of_fit_ref 1.037
_refine_ls_hydrogen_treatment constr
_refine_ls_matrix_type full
_refine_ls_number_parameters 514
_refine_ls_number_reflns 10034
_refine_ls_number_restraints 0
_refine_ls_restrained_S_all 1.037
_refine_ls_R_factor_all 0.0304
_refine_ls_R_factor_gt 0.0284
_refine_ls_shift/su_max 0.003
_refine_ls_shift/su_mean 0.000
_refine_ls_structure_factor_coef Fsqd
_refine_ls_weighting_details 'calc w=1/[\s^2^(Fo^2^)+(0.0399P)^2^+1.3724P] where P=(Fo^2^+2Fc^2^)/3'
_refine_ls_weighting_scheme calc
_refine_ls_wR_factor_gt 0.0739
_refine_ls_wR_factor_ref 0.0749
_reflns_number_gt 9395
_reflns_number_total 10034
_reflns_threshold_expression >2sigma(I)
_cod_data_source_file ol3019538_si_002.cif
_cod_data_source_block 5d/AgOTf
_cod_depositor_comments
;
The following automatic conversions were performed:

'_symmetry_cell_setting' value 'Triclinic' changed to 'triclinic'
according to /home/saulius/struct/CIF-dictionaries/cif_core.dic
dictionary named 'cif_core.dic' version 2.4.2 from 2011-04-26.

Automatic conversion script
Id: cif_fix_values 1891 2012-01-12 08:04:46Z andrius 
;
_cod_original_sg_symbol_H-M P-1
_cod_database_code 1508612

loop_
_symmetry_equiv_pos_as_xyz
'x, y, z'
'-x, -y, -z'

loop_
_atom_site_label
_atom_site_type_symbol
_atom_site_fract_x
_atom_site_fract_y
_atom_site_fract_z
_atom_site_U_iso_or_equiv
_atom_site_adp_type
_atom_site_occupancy
_atom_site_symmetry_multiplicity
_atom_site_calc_flag
_atom_site_refinement_flags
Ag1 Ag 0.645502(12) 0.876307(12) 0.255152(6) 0.01375(4) Uani 1 1 d .
F2 F 1.20400(12) 1.20895(14) 0.42212(6) 0.0344(3) Uani 1 1 d .
N1 N 0.41565(14) 0.93677(14) 0.27219(7) 0.0156(3) Uani 1 1 d .
F3 F 1.11476(14) 0.62873(14) 0.35794(7) 0.0374(3) Uani 1 1 d .
N2 N 0.63887(15) 1.09322(14) 0.22284(7) 0.0158(3) Uani 1 1 d .
F1 F 0.83376(14) 1.08108(14) 0.53622(6) 0.0368(3) Uani 1 1 d .
N4 N 0.49650(14) 0.66697(14) 0.19659(7) 0.0153(3) Uani 1 1 d .
N3 N 0.72213(14) 0.82331(14) 0.14690(7) 0.0152(3) Uani 1 1 d .
F4 F 0.66334(17) 0.52013(17) 0.47192(7) 0.0475(4) Uani 1 1 d .
C24 C 0.93468(16) 0.76399(17) 0.20295(9) 0.0168(3) Uani 1 1 d .
C30 C 0.52792(18) 0.53303(17) 0.20769(9) 0.0186(3) Uani 1 1 d .
H30A H 0.6070 0.5035 0.1849 0.022 Uiso 1 1 calc R
H30B H 0.4480 0.4655 0.1878 0.022 Uiso 1 1 calc R
C1 C 0.41066(17) 1.07594(17) 0.26290(9) 0.0184(3) Uani 1 1 d .
H1A H 0.4493 1.1422 0.3046 0.022 Uiso 1 1 calc R
H1B H 0.3136 1.0920 0.2526 0.022 Uiso 1 1 calc R
C2 C 0.48908(17) 1.10121(18) 0.20842(9) 0.0186(3) Uani 1 1 d .
H2A H 0.4525 1.0333 0.1669 0.022 Uiso 1 1 calc R
H2B H 0.4737 1.1923 0.2019 0.022 Uiso 1 1 calc R
C10 C 0.49995(18) 0.97860(18) 0.39122(8) 0.0180(3) Uani 1 1 d .
C23 C 0.87285(17) 0.81930(18) 0.14738(9) 0.0183(3) Uani 1 1 d .
H23A H 0.9167 0.9122 0.1521 0.022 Uiso 1 1 calc R
H23B H 0.8911 0.7615 0.1050 0.022 Uiso 1 1 calc R
C31 C 0.56101(18) 0.53399(16) 0.27936(9) 0.0178(3) Uani 1 1 d .
C16 C 0.70168(18) 1.22318(17) 0.26882(9) 0.0184(3) Uani 1 1 d .
H16A H 0.6366 1.2561 0.3000 0.022 Uiso 1 1 calc R
H16B H 0.7149 1.2916 0.2432 0.022 Uiso 1 1 calc R
C17 C 0.83764(18) 1.21405(16) 0.30769(9) 0.0172(3) Uani 1 1 d .
C6 C 0.50461(17) 0.66568(18) 0.12711(8) 0.0175(3) Uani 1 1 d .
H6A H 0.4514 0.7376 0.1155 0.021 Uiso 1 1 calc R
H6B H 0.4614 0.5772 0.0989 0.021 Uiso 1 1 calc R
C25 C 0.98245(17) 0.63619(18) 0.19224(9) 0.0200(3) Uani 1 1 d .
H25 H 0.9735 0.5799 0.1488 0.024 Uiso 1 1 calc R
C18 C 0.84100(19) 1.15971(19) 0.36207(9) 0.0219(4) Uani 1 1 d .
H18 H 0.7577 1.1240 0.3730 0.026 Uiso 1 1 calc R
C9 C 0.37833(17) 0.93474(18) 0.33812(9) 0.0184(3) Uani 1 1 d .
H9A H 0.3405 0.8417 0.3373 0.022 Uiso 1 1 calc R
H9B H 0.3059 0.9961 0.3484 0.022 Uiso 1 1 calc R
C5 C 0.65133(17) 0.68816(17) 0.11247(8) 0.0174(3) Uani 1 1 d .
H5A H 0.7050 0.6176 0.1252 0.021 Uiso 1 1 calc R
H5B H 0.6494 0.6764 0.0645 0.021 Uiso 1 1 calc R
C26 C 1.04331(18) 0.58971(18) 0.24449(10) 0.0233(4) Uani 1 1 d .
H26 H 1.0768 0.5028 0.2371 0.028 Uiso 1 1 calc R
C8 C 0.32256(17) 0.83801(17) 0.21977(9) 0.0178(3) Uani 1 1 d .
H8A H 0.3279 0.8623 0.1774 0.021 Uiso 1 1 calc R
H8B H 0.2270 0.8444 0.2295 0.021 Uiso 1 1 calc R
C32 C 0.69584(19) 0.56970(18) 0.31073(9) 0.0213(3) Uani 1 1 d .
H32 H 0.7644 0.5976 0.2872 0.026 Uiso 1 1 calc R
C14 C 0.6294(2) 1.1407(2) 0.48565(9) 0.0253(4) Uani 1 1 d .
H14 H 0.6410 1.2268 0.5165 0.030 Uiso 1 1 calc R
C34 C 0.6294(2) 0.5255(2) 0.40852(10) 0.0298(4) Uani 1 1 d .
C29 C 0.94706(17) 0.84461(18) 0.26726(9) 0.0190(3) Uani 1 1 d .
H29 H 0.9143 0.9318 0.2750 0.023 Uiso 1 1 calc R
C3 C 0.70514(19) 1.07238(17) 0.16250(9) 0.0190(3) Uani 1 1 d .
H3A H 0.8058 1.0906 0.1753 0.023 Uiso 1 1 calc R
H3B H 0.6758 1.1397 0.1382 0.023 Uiso 1 1 calc R
C22 C 0.96041(19) 1.26494(18) 0.29221(10) 0.0226(4) Uani 1 1 d .
H22 H 0.9595 1.3021 0.2550 0.027 Uiso 1 1 calc R
C15 C 0.5167(2) 1.10509(19) 0.43633(9) 0.0221(4) Uani 1 1 d .
H15 H 0.4507 1.1678 0.4335 0.026 Uiso 1 1 calc R
C28 C 1.00642(18) 0.79953(19) 0.32009(9) 0.0228(4) Uani 1 1 d .
H28 H 1.0143 0.8542 0.3638 0.027 Uiso 1 1 calc R
C7 C 0.35660(17) 0.69202(17) 0.21263(9) 0.0182(3) Uani 1 1 d .
H7A H 0.3459 0.6666 0.2543 0.022 Uiso 1 1 calc R
H7B H 0.2890 0.6316 0.1776 0.022 Uiso 1 1 calc R
C35 C 0.4952(2) 0.4901(2) 0.37998(10) 0.0283(4) Uani 1 1 d .
H35 H 0.4272 0.4641 0.4042 0.034 Uiso 1 1 calc R
C21 C 1.08512(19) 1.2626(2) 0.33025(10) 0.0264(4) Uani 1 1 d .
H21 H 1.1691 1.2968 0.3193 0.032 Uiso 1 1 calc R
C11 C 0.59847(19) 0.88769(19) 0.39615(9) 0.0201(3) Uani 1 1 d .
H11 H 0.5880 0.8013 0.3656 0.024 Uiso 1 1 calc R
C36 C 0.46155(19) 0.49333(18) 0.31445(9) 0.0221(4) Uani 1 1 d .
H36 H 0.3697 0.4675 0.2935 0.027 Uiso 1 1 calc R
C4 C 0.67349(19) 0.93074(18) 0.11627(8) 0.0186(3) Uani 1 1 d .
H4A H 0.5731 0.9122 0.1027 0.022 Uiso 1 1 calc R
H4B H 0.7176 0.9280 0.0763 0.022 Uiso 1 1 calc R
C20 C 1.08307(19) 1.2095(2) 0.38377(10) 0.0244(4) Uani 1 1 d .
C13 C 0.7230(2) 1.0476(2) 0.48833(9) 0.0256(4) Uani 1 1 d .
C27 C 1.05363(18) 0.6724(2) 0.30675(10) 0.0240(4) Uani 1 1 d .
C12 C 0.7114(2) 0.9216(2) 0.44499(9) 0.0236(4) Uani 1 1 d .
H12 H 0.7782 0.8598 0.4483 0.028 Uiso 1 1 calc R
C33 C 0.7318(2) 0.5652(2) 0.37567(10) 0.0280(4) Uani 1 1 d .
H33 H 0.8238 0.5887 0.3967 0.034 Uiso 1 1 calc R
C19 C 0.9646(2) 1.1567(2) 0.40085(10) 0.0250(4) Uani 1 1 d .
H19 H 0.9668 1.1192 0.4380 0.030 Uiso 1 1 calc R
S2 S 0.12696(4) 0.22439(4) 0.14739(2) 0.01856(9) Uani 1 1 d .
Cl1 Cl 0.84284(6) 0.42228(5) 0.00275(3) 0.03592(12) Uani 1 1 d .
Cl3 Cl 0.60441(5) 0.29571(6) 0.03999(3) 0.03515(12) Uani 1 1 d .
Cl2 Cl 0.78073(6) 0.13285(5) -0.04136(3) 0.03966(13) Uani 1 1 d .
F7 F 0.12168(14) 0.17056(16) 0.01928(6) 0.0388(3) Uani 1 1 d .
O3 O 0.22266(13) 0.31231(13) 0.19970(7) 0.0234(3) Uani 1 1 d .
F6 F 0.32410(13) 0.19145(15) 0.07335(7) 0.0367(3) Uani 1 1 d .
O1 O 0.12374(16) 0.08265(14) 0.14528(7) 0.0310(3) Uani 1 1 d .
F5 F 0.21889(18) 0.36891(15) 0.07194(8) 0.0481(4) Uani 1 1 d .
C38 C 0.77453(19) 0.27604(19) 0.02284(10) 0.0234(4) Uani 1 1 d .
H38 H 0.8315 0.2649 0.0632 0.028 Uiso 1 1 calc R
O2 O -0.00550(15) 0.27468(18) 0.13753(7) 0.0336(3) Uani 1 1 d .
C37 C 0.2009(2) 0.2395(2) 0.07418(10) 0.0269(4) Uani 1 1 d .

loop_
_atom_site_aniso_label
_atom_site_aniso_U_11
_atom_site_aniso_U_22
_atom_site_aniso_U_33
_atom_site_aniso_U_23
_atom_site_aniso_U_13
_atom_site_aniso_U_12
Ag1 0.01224(6) 0.01545(6) 0.01341(6) 0.00401(4) 0.00052(4) 0.00094(4)
F2 0.0196(6) 0.0452(7) 0.0346(7) 0.0068(6) -0.0067(5) 0.0053(5)
N1 0.0133(6) 0.0170(6) 0.0162(7) 0.0042(5) 0.0008(5) 0.0011(5)
F3 0.0362(7) 0.0381(7) 0.0390(7) 0.0197(6) -0.0123(6) 0.0038(6)
N2 0.0162(6) 0.0151(6) 0.0161(7) 0.0041(5) 0.0015(5) 0.0016(5)
F1 0.0384(7) 0.0454(7) 0.0200(6) 0.0061(5) -0.0122(5) -0.0062(6)
N4 0.0134(6) 0.0156(6) 0.0163(7) 0.0031(5) 0.0015(5) 0.0003(5)
N3 0.0137(6) 0.0162(6) 0.0150(6) 0.0038(5) 0.0009(5) 0.0000(5)
F4 0.0615(10) 0.0582(9) 0.0217(6) 0.0141(6) -0.0059(6) 0.0030(7)
C24 0.0108(7) 0.0188(8) 0.0200(8) 0.0036(6) 0.0021(6) -0.0004(6)
C30 0.0195(8) 0.0152(7) 0.0201(8) 0.0029(6) 0.0031(6) 0.0008(6)
C1 0.0157(7) 0.0175(7) 0.0214(8) 0.0040(6) 0.0005(6) 0.0045(6)
C2 0.0181(8) 0.0186(8) 0.0199(8) 0.0072(7) -0.0010(6) 0.0035(6)
C10 0.0180(8) 0.0222(8) 0.0145(8) 0.0050(6) 0.0046(6) 0.0006(6)
C23 0.0144(7) 0.0213(8) 0.0194(8) 0.0052(7) 0.0038(6) 0.0002(6)
C31 0.0190(8) 0.0133(7) 0.0200(8) 0.0024(6) 0.0013(6) 0.0019(6)
C16 0.0198(8) 0.0135(7) 0.0208(8) 0.0031(6) 0.0016(7) 0.0013(6)
C17 0.0182(8) 0.0125(7) 0.0196(8) 0.0010(6) 0.0028(6) 0.0021(6)
C6 0.0151(7) 0.0198(8) 0.0157(8) 0.0026(6) 0.0000(6) -0.0004(6)
C25 0.0149(7) 0.0190(8) 0.0244(9) 0.0019(7) 0.0051(7) -0.0007(6)
C18 0.0192(8) 0.0251(9) 0.0215(9) 0.0062(7) 0.0037(7) 0.0009(7)
C9 0.0149(7) 0.0223(8) 0.0183(8) 0.0044(7) 0.0048(6) 0.0011(6)
C5 0.0169(8) 0.0188(8) 0.0150(8) 0.0019(6) 0.0018(6) 0.0003(6)
C26 0.0141(8) 0.0181(8) 0.0387(11) 0.0089(8) 0.0038(7) 0.0016(6)
C8 0.0112(7) 0.0211(8) 0.0193(8) 0.0028(7) -0.0010(6) 0.0011(6)
C32 0.0203(8) 0.0169(8) 0.0252(9) 0.0034(7) 0.0010(7) 0.0018(6)
C14 0.0320(10) 0.0254(9) 0.0156(8) 0.0000(7) 0.0051(7) -0.0031(8)
C34 0.0407(12) 0.0290(10) 0.0180(9) 0.0051(8) -0.0025(8) 0.0043(9)
C29 0.0146(7) 0.0180(8) 0.0222(9) 0.0018(7) 0.0002(6) 0.0012(6)
C3 0.0233(8) 0.0181(8) 0.0177(8) 0.0079(6) 0.0047(7) 0.0011(6)
C22 0.0236(9) 0.0208(8) 0.0245(9) 0.0078(7) 0.0050(7) 0.0000(7)
C15 0.0246(9) 0.0223(8) 0.0194(8) 0.0035(7) 0.0074(7) 0.0015(7)
C28 0.0176(8) 0.0264(9) 0.0206(9) 0.0025(7) -0.0034(7) -0.0012(7)
C7 0.0123(7) 0.0194(8) 0.0214(8) 0.0029(7) 0.0021(6) -0.0012(6)
C35 0.0345(11) 0.0286(10) 0.0237(10) 0.0088(8) 0.0073(8) 0.0017(8)
C21 0.0175(8) 0.0284(9) 0.0326(10) 0.0059(8) 0.0055(7) -0.0008(7)
C11 0.0226(8) 0.0223(8) 0.0150(8) 0.0042(7) 0.0025(7) 0.0011(7)
C36 0.0226(9) 0.0202(8) 0.0227(9) 0.0047(7) 0.0028(7) 0.0000(7)
C4 0.0223(8) 0.0203(8) 0.0137(7) 0.0057(6) 0.0015(6) 0.0020(6)
C20 0.0175(8) 0.0261(9) 0.0254(9) 0.0001(7) -0.0026(7) 0.0047(7)
C13 0.0262(9) 0.0342(10) 0.0148(8) 0.0076(7) -0.0020(7) -0.0046(8)
C27 0.0158(8) 0.0274(9) 0.0294(10) 0.0130(8) -0.0048(7) -0.0008(7)
C12 0.0238(9) 0.0284(9) 0.0196(9) 0.0097(7) -0.0004(7) 0.0023(7)
C33 0.0278(10) 0.0242(9) 0.0278(10) 0.0038(8) -0.0074(8) 0.0022(8)
C19 0.0252(9) 0.0305(9) 0.0194(9) 0.0072(7) 0.0004(7) 0.0037(7)
S2 0.01640(19) 0.0220(2) 0.01635(19) 0.00442(16) 0.00015(15) 0.00061(15)
Cl1 0.0380(3) 0.0291(2) 0.0424(3) 0.0133(2) 0.0069(2) -0.0028(2)
Cl3 0.0241(2) 0.0551(3) 0.0305(3) 0.0190(2) 0.00264(19) 0.0049(2)
Cl2 0.0473(3) 0.0274(2) 0.0347(3) -0.0048(2) -0.0121(2) 0.0116(2)
F7 0.0337(7) 0.0635(9) 0.0169(6) 0.0073(6) 0.0002(5) 0.0039(6)
O3 0.0203(6) 0.0235(6) 0.0230(7) 0.0022(5) -0.0021(5) 0.0002(5)
F6 0.0240(6) 0.0567(8) 0.0316(7) 0.0120(6) 0.0096(5) 0.0058(6)
O1 0.0430(9) 0.0218(7) 0.0274(8) 0.0064(6) 0.0062(6) -0.0048(6)
F5 0.0680(10) 0.0397(8) 0.0454(8) 0.0273(7) 0.0122(7) 0.0005(7)
C38 0.0218(9) 0.0233(8) 0.0238(9) 0.0063(7) -0.0026(7) 0.0009(7)
O2 0.0204(7) 0.0562(10) 0.0226(7) 0.0066(7) -0.0012(5) 0.0110(7)
C37 0.0246(9) 0.0340(10) 0.0246(9) 0.0126(8) 0.0029(7) 0.0013(8)

loop_
_atom_type_symbol
_atom_type_description
_atom_type_scat_dispersion_real
_atom_type_scat_dispersion_imag
_atom_type_scat_source
C C 0.0033 0.0016 'International Tables Vol C Tables 4.2.6.8 and 6.1.1.4'
H H 0.0000 0.0000 'International Tables Vol C Tables 4.2.6.8 and 6.1.1.4'
N N 0.0061 0.0033 'International Tables Vol C Tables 4.2.6.8 and 6.1.1.4'
O O 0.0106 0.0060 'International Tables Vol C Tables 4.2.6.8 and 6.1.1.4'
F F 0.0171 0.0103 'International Tables Vol C Tables 4.2.6.8 and 6.1.1.4'
S S 0.1246 0.1234 'International Tables Vol C Tables 4.2.6.8 and 6.1.1.4'
Ag Ag -0.8971 1.1015 'International Tables Vol C Tables 4.2.6.8 and 6.1.1.4'
Cl Cl 0.1484 0.1585 'International Tables Vol C Tables 4.2.6.8 and 6.1.1.4'

loop_
_geom_angle_atom_site_label_1
_geom_angle_atom_site_label_2
_geom_angle_atom_site_label_3
_geom_angle
N1 Ag1 N3 122.94(5)
N1 Ag1 N2 77.03(5)
N3 Ag1 N2 76.87(5)
N1 Ag1 N4 76.56(5)
N3 Ag1 N4 77.34(5)
N2 Ag1 N4 123.57(5)
C8 N1 C1 110.73(13)
C8 N1 C9 110.87(13)
C1 N1 C9 109.20(13)
C8 N1 Ag1 105.14(10)
C1 N1 Ag1 106.05(10)
C9 N1 Ag1 114.70(10)
C3 N2 C2 111.47(14)
C3 N2 C16 108.47(13)
C2 N2 C16 108.63(13)
C3 N2 Ag1 104.98(10)
C2 N2 Ag1 102.09(10)
C16 N2 Ag1 121.01(10)
C6 N4 C7 110.32(13)
C6 N4 C30 109.25(13)
C7 N4 C30 108.79(13)
C6 N4 Ag1 101.82(9)
C7 N4 Ag1 105.70(10)
C30 N4 Ag1 120.60(10)
C5 N3 C4 111.74(13)
C5 N3 C23 109.29(13)
C4 N3 C23 110.61(13)
C5 N3 Ag1 105.41(10)
C4 N3 Ag1 104.44(10)
C23 N3 Ag1 115.22(10)
C25 C24 C29 118.83(17)
C25 C24 C23 122.17(16)
C29 C24 C23 118.98(15)
N4 C30 C31 113.81(14)
N4 C30 H30A 108.8
C31 C30 H30A 108.8
N4 C30 H30B 108.8
C31 C30 H30B 108.8
H30A C30 H30B 107.7
N1 C1 C2 113.37(14)
N1 C1 H1A 108.9
C2 C1 H1A 108.9
N1 C1 H1B 108.9
C2 C1 H1B 108.9
H1A C1 H1B 107.7
N2 C2 C1 112.79(14)
N2 C2 H2A 109.0
C1 C2 H2A 109.0
N2 C2 H2B 109.0
C1 C2 H2B 109.0
H2A C2 H2B 107.8
C15 C10 C11 118.78(17)
C15 C10 C9 122.56(16)
C11 C10 C9 118.65(16)
N3 C23 C24 111.21(14)
N3 C23 H23A 109.4
C24 C23 H23A 109.4
N3 C23 H23B 109.4
C24 C23 H23B 109.4
H23A C23 H23B 108.0
C36 C31 C32 118.72(17)
C36 C31 C30 121.61(16)
C32 C31 C30 119.59(16)
N2 C16 C17 114.70(13)
N2 C16 H16A 108.6
C17 C16 H16A 108.6
N2 C16 H16B 108.6
C17 C16 H16B 108.6
H16A C16 H16B 107.6
C22 C17 C18 118.64(17)
C22 C17 C16 121.35(16)
C18 C17 C16 119.94(16)
N4 C6 C5 113.38(14)
N4 C6 H6A 108.9
C5 C6 H6A 108.9
N4 C6 H6B 108.9
C5 C6 H6B 108.9
H6A C6 H6B 107.7
C24 C25 C26 120.80(17)
C24 C25 H25 119.6
C26 C25 H25 119.6
C17 C18 C19 121.10(17)
C17 C18 H18 119.5
C19 C18 H18 119.5
N1 C9 C10 112.01(13)
N1 C9 H9A 109.2
C10 C9 H9A 109.2
N1 C9 H9B 109.2
C10 C9 H9B 109.2
H9A C9 H9B 107.9
N3 C5 C6 113.96(14)
N3 C5 H5A 108.8
C6 C5 H5A 108.8
N3 C5 H5B 108.8
C6 C5 H5B 108.8
H5A C5 H5B 107.7
C27 C26 C25 118.36(17)
C27 C26 H26 120.8
C25 C26 H26 120.8
N1 C8 C7 113.01(14)
N1 C8 H8A 109.0
C7 C8 H8A 109.0
N1 C8 H8B 109.0
C7 C8 H8B 109.0
H8A C8 H8B 107.8
C33 C32 C31 121.35(18)
C33 C32 H32 119.3
C31 C32 H32 119.3
C13 C14 C15 118.08(18)
C13 C14 H14 121.0
C15 C14 H14 121.0
F4 C34 C35 118.6(2)
F4 C34 C33 118.3(2)
C35 C34 C33 123.13(19)
C28 C29 C24 121.20(16)
C28 C29 H29 119.4
C24 C29 H29 119.4
N2 C3 C4 114.87(14)
N2 C3 H3A 108.6
C4 C3 H3A 108.6
N2 C3 H3B 108.6
C4 C3 H3B 108.6
H3A C3 H3B 107.5
C17 C22 C21 121.17(18)
C17 C22 H22 119.4
C21 C22 H22 119.4
C10 C15 C14 120.78(18)
C10 C15 H15 119.6
C14 C15 H15 119.6
C27 C28 C29 117.71(17)
C27 C28 H28 121.1
C29 C28 H28 121.1
N4 C7 C8 114.84(14)
N4 C7 H7A 108.6
C8 C7 H7A 108.6
N4 C7 H7B 108.6
C8 C7 H7B 108.6
H7A C7 H7B 107.5
C34 C35 C36 118.28(19)
C34 C35 H35 120.9
C36 C35 H35 120.9
C20 C21 C22 118.06(18)
C20 C21 H21 121.0
C22 C21 H21 121.0
C12 C11 C10 121.18(17)
C12 C11 H11 119.4
C10 C11 H11 119.4
C31 C36 C35 120.78(18)
C31 C36 H36 119.6
C35 C36 H36 119.6
N3 C4 C3 112.58(14)
N3 C4 H4A 109.1
C3 C4 H4A 109.1
N3 C4 H4B 109.1
C3 C4 H4B 109.1
H4A C4 H4B 107.8
F2 C20 C21 118.67(18)
F2 C20 C19 118.27(18)
C21 C20 C19 123.06(18)
F1 C13 C14 118.73(18)
F1 C13 C12 117.84(18)
C14 C13 C12 123.43(18)
F3 C27 C26 118.76(17)
F3 C27 C28 118.14(18)
C26 C27 C28 123.09(18)
C13 C12 C11 117.74(18)
C13 C12 H12 121.1
C11 C12 H12 121.1
C34 C33 C32 117.74(18)
C34 C33 H33 121.1
C32 C33 H33 121.1
C20 C19 C18 117.96(18)
C20 C19 H19 121.0
C18 C19 H19 121.0
O1 S2 O3 115.06(9)
O1 S2 O2 115.54(10)
O3 S2 O2 114.24(9)
O1 S2 C37 104.21(9)
O3 S2 C37 102.65(9)
O2 S2 C37 102.73(9)
Cl2 C38 Cl1 109.99(11)
Cl2 C38 Cl3 111.42(10)
Cl1 C38 Cl3 109.54(10)
Cl2 C38 H38 108.6
Cl1 C38 H38 108.6
Cl3 C38 H38 108.6
F5 C37 F7 108.11(17)
F5 C37 F6 107.22(17)
F7 C37 F6 107.24(17)
F5 C37 S2 110.89(15)
F7 C37 S2 111.88(14)
F6 C37 S2 111.28(13)

loop_
_geom_bond_atom_site_label_1
_geom_bond_atom_site_label_2
_geom_bond_distance
Ag1 N1 2.4316(14)
Ag1 N3 2.4417(15)
Ag1 N2 2.4670(14)
Ag1 N4 2.4732(14)
F2 C20 1.363(2)
N1 C8 1.478(2)
N1 C1 1.481(2)
N1 C9 1.486(2)
F3 C27 1.360(2)
N2 C3 1.477(2)
N2 C2 1.484(2)
N2 C16 1.487(2)
F1 C13 1.364(2)
N4 C6 1.477(2)
N4 C7 1.482(2)
N4 C30 1.486(2)
N3 C5 1.477(2)
N3 C4 1.479(2)
N3 C23 1.487(2)
F4 C34 1.359(2)
C24 C25 1.391(2)
C24 C29 1.397(2)
C24 C23 1.506(2)
C30 C31 1.510(2)
C30 H30A 0.9900
C30 H30B 0.9900
C1 C2 1.520(2)
C1 H1A 0.9900
C1 H1B 0.9900
C2 H2A 0.9900
C2 H2B 0.9900
C10 C15 1.394(2)
C10 C11 1.399(2)
C10 C9 1.507(2)
C23 H23A 0.9900
C23 H23B 0.9900
C31 C36 1.393(3)
C31 C32 1.397(2)
C16 C17 1.509(2)
C16 H16A 0.9900
C16 H16B 0.9900
C17 C22 1.387(2)
C17 C18 1.389(3)
C6 C5 1.526(2)
C6 H6A 0.9900
C6 H6B 0.9900
C25 C26 1.393(3)
C25 H25 0.9500
C18 C19 1.394(3)
C18 H18 0.9500
C9 H9A 0.9900
C9 H9B 0.9900
C5 H5A 0.9900
C5 H5B 0.9900
C26 C27 1.371(3)
C26 H26 0.9500
C8 C7 1.523(2)
C8 H8A 0.9900
C8 H8B 0.9900
C32 C33 1.390(3)
C32 H32 0.9500
C14 C13 1.374(3)
C14 C15 1.395(3)
C14 H14 0.9500
C34 C35 1.373(3)
C34 C33 1.380(3)
C29 C28 1.390(3)
C29 H29 0.9500
C3 C4 1.525(2)
C3 H3A 0.9900
C3 H3B 0.9900
C22 C21 1.394(3)
C22 H22 0.9500
C15 H15 0.9500
C28 C27 1.383(3)
C28 H28 0.9500
C7 H7A 0.9900
C7 H7B 0.9900
C35 C36 1.396(3)
C35 H35 0.9500
C21 C20 1.367(3)
C21 H21 0.9500
C11 C12 1.391(3)
C11 H11 0.9500
C36 H36 0.9500
C4 H4A 0.9900
C4 H4B 0.9900
C20 C19 1.374(3)
C13 C12 1.376(3)
C12 H12 0.9500
C33 H33 0.9500
C19 H19 0.9500
S2 O1 1.4318(14)
S2 O3 1.4429(13)
S2 O2 1.4457(15)
S2 C37 1.819(2)
Cl1 C38 1.756(2)
Cl3 C38 1.770(2)
Cl2 C38 1.748(2)
F7 C37 1.332(2)
F6 C37 1.340(2)
F5 C37 1.331(2)
C38 H38 1.0000
